data_4106985
loop_
_publ_author_name
'Jie Song'
'Zhen Luo'
'David K. Britt'
'Hiroyasu Furukawa'
'Omar M. Yaghi'
'Kenneth I. Hardcastle'
'Craig L. Hill'

_publ_section_title
;
 A Multiunit Catalyst with Synergistic Stability and Reactivity: A
 Polyoxometalate-Metal Organic Framework for Aerobic Decontamination
;
_journal_name_full 'Journal of the American Chemical Society'
_journal_page_first 16839
_journal_page_last 16846
_journal_paper_doi 10.1021/ja203695h
_journal_volume 133
_journal_year 2011
_chemical_formula_moiety 'C88 H153 Cu13 N4 O127 P W11'
_chemical_formula_sum 'C77 H30 Cu13 N1.25 O110.56 P W11'
_chemical_formula_weight 5620.82
_chemical_name_systematic
; 
 ? 
;
_space_group_IT_number 225
_symmetry_cell_setting cubic
_symmetry_space_group_name_Hall '-F 4 2 3'
_symmetry_space_group_name_H-M 'F m -3 m'
_atom_sites_solution_hydrogens geom
_atom_sites_solution_primary direct
_atom_sites_solution_secondary difmap
_audit_creation_method SHELXL-97
_cell_angle_alpha 90.00
_cell_angle_beta 90.00
_cell_angle_gamma 90.00
_cell_formula_units_Z 4
_cell_length_a 26.307(2)
_cell_length_b 26.307(2)
_cell_length_c 26.307(2)
_cell_measurement_reflns_used 4584
_cell_measurement_temperature 173(2)
_cell_measurement_theta_max 21.98
_cell_measurement_theta_min 2.19
_cell_volume 18206(2)
_computing_cell_refinement 'Bruker SMART'
_computing_data_collection 'Bruker SMART'
_computing_data_reduction 'Bruker SAINT'
_computing_molecular_graphics 'Bruker SHELXTL'
_computing_publication_material 'Bruker SHELXTL'
_computing_structure_refinement 'SHELXL-97 (Sheldrick, 1997)'
_computing_structure_solution 'SHELXS-97 (Sheldrick, 1990)'
_diffrn_ambient_temperature 173(2)
_diffrn_measured_fraction_theta_full 0.998
_diffrn_measured_fraction_theta_max 0.998
_diffrn_measurement_device_type 'CCD area detector'
_diffrn_measurement_method 'phi and omega scans'
_diffrn_radiation_monochromator graphite
_diffrn_radiation_source 'fine-focus sealed tube'
_diffrn_radiation_type MoK\a
_diffrn_radiation_wavelength 0.71073
_diffrn_reflns_av_R_equivalents 0.1396
_diffrn_reflns_av_sigmaI/netI 0.0229
_diffrn_reflns_limit_h_max 34
_diffrn_reflns_limit_h_min -34
_diffrn_reflns_limit_k_max 34
_diffrn_reflns_limit_k_min -34
_diffrn_reflns_limit_l_max 34
_diffrn_reflns_limit_l_min -34
_diffrn_reflns_number 78158
_diffrn_reflns_theta_full 27.85
_diffrn_reflns_theta_max 27.85
_diffrn_reflns_theta_min 2.19
_exptl_absorpt_coefficient_mu 8.500
_exptl_absorpt_correction_T_max 0.5876
_exptl_absorpt_correction_T_min 0.3824
_exptl_absorpt_correction_type integration
_exptl_absorpt_process_details sadabs
_exptl_crystal_colour blue
_exptl_crystal_density_diffrn 2.051
_exptl_crystal_description block
_exptl_crystal_F_000 10365
_exptl_crystal_size_max 0.14
_exptl_crystal_size_mid 0.14
_exptl_crystal_size_min 0.07
_platon_squeeze_details
;
_vrf_PLAT601_ALERT_2_A 

 PROBLEM:  Structure Contains Solvent Accessible VOIDS of  879 A**3. 
 Electron density could be identified within these voids. These voids
 contain water and disordered [(CH3)4N] cations that are only partially
 resolved and too disordered to be modelled effectively. 
 The data were therefore treated by using PLATON/SQUEEZE.

 PLAT041_ALERT_1_C Calc. and Reported SumFormula Strings Differ ?
 The _chemical_formula_moiety is that from chemical analysis whereas
 the _chemical_formula_sum does not contain the squeezed material.
 
 PLATON/SQUEEZE - An Effective Tool for Taking the Contribution 
 of Disordered Solvent into Account in Crystal Structure Refinement. 
 Spek, A.L. (2003), J.Appl.Cryst. 36, 7-13.

;
_refine_diff_density_max 3.005
_refine_diff_density_min -2.793
_refine_diff_density_rms 0.229
_refine_ls_extinction_method none
_refine_ls_goodness_of_fit_ref 1.040
_refine_ls_hydrogen_treatment constr
_refine_ls_matrix_type full
_refine_ls_number_parameters 67
_refine_ls_number_reflns 1148
_refine_ls_number_restraints 1
_refine_ls_restrained_S_all 1.039
_refine_ls_R_factor_all 0.0872
_refine_ls_R_factor_gt 0.0567
_refine_ls_shift/su_max 0.000
_refine_ls_shift/su_mean 0.000
_refine_ls_structure_factor_coef Fsqd
_refine_ls_weighting_details 'calc w=1/[\s^2^(Fo^2^)+(0.1900P)^2^+19.0000P] where P=(Fo^2^+2Fc^2^)/3'
_refine_ls_weighting_scheme calc
_refine_ls_wR_factor_gt 0.1788
_refine_ls_wR_factor_ref 0.2468
_reflns_number_gt 811
_reflns_number_total 1148
_reflns_threshold_expression >2sigma(I)
_cod_data_source_file ja203695h_si_002.cif
_cod_data_source_block js100118n
_cod_original_cell_volume 18207(3)
_cod_database_code 4106985

loop_
_symmetry_equiv_pos_as_xyz
'x, y, z'
'-x, -y, z'
'-x, y, -z'
'x, -y, -z'
'z, x, y'
'z, -x, -y'
'-z, -x, y'
'-z, x, -y'
'y, z, x'
'-y, z, -x'
'y, -z, -x'
'-y, -z, x'
'y, x, -z'
'-y, -x, -z'
'y, -x, z'
'-y, x, z'
'x, z, -y'
'-x, z, y'
'-x, -z, -y'
'x, -z, y'
'z, y, -x'
'z, -y, x'
'-z, y, x'
'-z, -y, -x'
'x, y+1/2, z+1/2'
'-x, -y+1/2, z+1/2'
'-x, y+1/2, -z+1/2'
'x, -y+1/2, -z+1/2'
'z, x+1/2, y+1/2'
'z, -x+1/2, -y+1/2'
'-z, -x+1/2, y+1/2'
'-z, x+1/2, -y+1/2'
'y, z+1/2, x+1/2'
'-y, z+1/2, -x+1/2'
'y, -z+1/2, -x+1/2'
'-y, -z+1/2, x+1/2'
'y, x+1/2, -z+1/2'
'-y, -x+1/2, -z+1/2'
'y, -x+1/2, z+1/2'
'-y, x+1/2, z+1/2'
'x, z+1/2, -y+1/2'
'-x, z+1/2, y+1/2'
'-x, -z+1/2, -y+1/2'
'x, -z+1/2, y+1/2'
'z, y+1/2, -x+1/2'
'z, -y+1/2, x+1/2'
'-z, y+1/2, x+1/2'
'-z, -y+1/2, -x+1/2'
'x+1/2, y, z+1/2'
'-x+1/2, -y, z+1/2'
'-x+1/2, y, -z+1/2'
'x+1/2, -y, -z+1/2'
'z+1/2, x, y+1/2'
'z+1/2, -x, -y+1/2'
'-z+1/2, -x, y+1/2'
'-z+1/2, x, -y+1/2'
'y+1/2, z, x+1/2'
'-y+1/2, z, -x+1/2'
'y+1/2, -z, -x+1/2'
'-y+1/2, -z, x+1/2'
'y+1/2, x, -z+1/2'
'-y+1/2, -x, -z+1/2'
'y+1/2, -x, z+1/2'
'-y+1/2, x, z+1/2'
'x+1/2, z, -y+1/2'
'-x+1/2, z, y+1/2'
'-x+1/2, -z, -y+1/2'
'x+1/2, -z, y+1/2'
'z+1/2, y, -x+1/2'
'z+1/2, -y, x+1/2'
'-z+1/2, y, x+1/2'
'-z+1/2, -y, -x+1/2'
'x+1/2, y+1/2, z'
'-x+1/2, -y+1/2, z'
'-x+1/2, y+1/2, -z'
'x+1/2, -y+1/2, -z'
'z+1/2, x+1/2, y'
'z+1/2, -x+1/2, -y'
'-z+1/2, -x+1/2, y'
'-z+1/2, x+1/2, -y'
'y+1/2, z+1/2, x'
'-y+1/2, z+1/2, -x'
'y+1/2, -z+1/2, -x'
'-y+1/2, -z+1/2, x'
'y+1/2, x+1/2, -z'
'-y+1/2, -x+1/2, -z'
'y+1/2, -x+1/2, z'
'-y+1/2, x+1/2, z'
'x+1/2, z+1/2, -y'
'-x+1/2, z+1/2, y'
'-x+1/2, -z+1/2, -y'
'x+1/2, -z+1/2, y'
'z+1/2, y+1/2, -x'
'z+1/2, -y+1/2, x'
'-z+1/2, y+1/2, x'
'-z+1/2, -y+1/2, -x'
'-x, -y, -z'
'x, y, -z'
'x, -y, z'
'-x, y, z'
'-z, -x, -y'
'-z, x, y'
'z, x, -y'
'z, -x, y'
'-y, -z, -x'
'y, -z, x'
'-y, z, x'
'y, z, -x'
'-y, -x, z'
'y, x, z'
'-y, x, -z'
'y, -x, -z'
'-x, -z, y'
'x, -z, -y'
'x, z, y'
'-x, z, -y'
'-z, -y, x'
'-z, y, -x'
'z, -y, -x'
'z, y, x'
'-x, -y+1/2, -z+1/2'
'x, y+1/2, -z+1/2'
'x, -y+1/2, z+1/2'
'-x, y+1/2, z+1/2'
'-z, -x+1/2, -y+1/2'
'-z, x+1/2, y+1/2'
'z, x+1/2, -y+1/2'
'z, -x+1/2, y+1/2'
'-y, -z+1/2, -x+1/2'
'y, -z+1/2, x+1/2'
'-y, z+1/2, x+1/2'
'y, z+1/2, -x+1/2'
'-y, -x+1/2, z+1/2'
'y, x+1/2, z+1/2'
'-y, x+1/2, -z+1/2'
'y, -x+1/2, -z+1/2'
'-x, -z+1/2, y+1/2'
'x, -z+1/2, -y+1/2'
'x, z+1/2, y+1/2'
'-x, z+1/2, -y+1/2'
'-z, -y+1/2, x+1/2'
'-z, y+1/2, -x+1/2'
'z, -y+1/2, -x+1/2'
'z, y+1/2, x+1/2'
'-x+1/2, -y, -z+1/2'
'x+1/2, y, -z+1/2'
'x+1/2, -y, z+1/2'
'-x+1/2, y, z+1/2'
'-z+1/2, -x, -y+1/2'
'-z+1/2, x, y+1/2'
'z+1/2, x, -y+1/2'
'z+1/2, -x, y+1/2'
'-y+1/2, -z, -x+1/2'
'y+1/2, -z, x+1/2'
'-y+1/2, z, x+1/2'
'y+1/2, z, -x+1/2'
'-y+1/2, -x, z+1/2'
'y+1/2, x, z+1/2'
'-y+1/2, x, -z+1/2'
'y+1/2, -x, -z+1/2'
'-x+1/2, -z, y+1/2'
'x+1/2, -z, -y+1/2'
'x+1/2, z, y+1/2'
'-x+1/2, z, -y+1/2'
'-z+1/2, -y, x+1/2'
'-z+1/2, y, -x+1/2'
'z+1/2, -y, -x+1/2'
'z+1/2, y, x+1/2'
'-x+1/2, -y+1/2, -z'
'x+1/2, y+1/2, -z'
'x+1/2, -y+1/2, z'
'-x+1/2, y+1/2, z'
'-z+1/2, -x+1/2, -y'
'-z+1/2, x+1/2, y'
'z+1/2, x+1/2, -y'
'z+1/2, -x+1/2, y'
'-y+1/2, -z+1/2, -x'
'y+1/2, -z+1/2, x'
'-y+1/2, z+1/2, x'
'y+1/2, z+1/2, -x'
'-y+1/2, -x+1/2, z'
'y+1/2, x+1/2, z'
'-y+1/2, x+1/2, -z'
'y+1/2, -x+1/2, -z'
'-x+1/2, -z+1/2, y'
'x+1/2, -z+1/2, -y'
'x+1/2, z+1/2, y'
'-x+1/2, z+1/2, -y'
'-z+1/2, -y+1/2, x'
'-z+1/2, y+1/2, -x'
'z+1/2, -y+1/2, -x'
'z+1/2, y+1/2, x'

loop_
_atom_site_label
_atom_site_type_symbol
_atom_site_fract_x
_atom_site_fract_y
_atom_site_fract_z
_atom_site_U_iso_or_equiv
_atom_site_adp_type
_atom_site_occupancy
_atom_site_symmetry_multiplicity
_atom_site_calc_flag
_atom_site_refinement_flags
_atom_site_disorder_group
C1 C 0.3662(4) 0.3662(4) 0.8013(6) 0.059(4) Uani 1 2 d S .
H1 H 0.3810 0.3810 0.7719 0.071 Uiso 1 2 calc SR .
C2 C 0.3892(7) 0.3222(4) 0.8222(4) 0.066(4) Uani 1 2 d S .
C3 C 0.4313(7) 0.2966(4) 0.7966(4) 0.059(4) Uani 1 2 d S .
C1S C 0.2837(18) 0.2837(18) 0.7163(18) 0.09(2) Uiso 0.50 6 d SP .
H1S1 H 0.3185 0.2702 0.7164 0.135 Uiso 0.04 1 d PR .
H1S2 H 0.2838 0.3183 0.7298 0.135 Uiso 0.04 1 d PR .
H1S3 H 0.2704 0.2836 0.6817 0.135 Uiso 0.04 1 d PR .
C2S C 0.533(2) 0.467(2) 0.467(2) 0.01(2) Uiso 0.12 6 d SP .
Cu1 Cu 0.5000 0.28529(5) 0.71471(5) 0.0463(6) Uani 1 4 d S .
N1S N 0.2500 0.2500 0.7500 0.08(3) Uiso 0.50 24 d SP .
N2S N 0.5000 0.5000 0.5000 0.01(2) Uiso 0.25 48 d SP .
O1 O 0.4497(4) 0.1202(5) 0.5503(4) 0.082(4) Uani 1 2 d S .
O2 O 0.5000 0.1398(4) 0.6398(4) 0.074(5) Uani 1 4 d S .
O3 O 0.5322(3) 0.0322(3) 0.5322(3) 0.052(8) Uani 0.50 6 d SPD .
O4 O 0.4476(3) 0.3174(3) 0.7563(3) 0.064(2) Uani 1 1 d . .
O5 O 0.5000 0.3317 0.6443(10) 0.092(8) Uiso 0.50 2 d SP .
O1W O 0.5000 0.2467(10) 0.5732(10) 0.058(6) Uiso 0.40 2 d SP .
O2W O 0.5000 0.328(4) 0.5000 0.05(2) Uiso 0.16 8 d SP .
P1 P 0.5000 0.0000 0.5000 0.024(2) Uani 1 48 d S .
W1 W 0.5000 0.09551(4) 0.59551(4) 0.0462(5) Uani 0.92 4 d SPD 1
Cu2 Cu 0.5000 0.101(2) 0.601(2) 0.0462(5) Uani 0.08 4 d SP 2

loop_
_atom_site_aniso_label
_atom_site_aniso_U_11
_atom_site_aniso_U_22
_atom_site_aniso_U_33
_atom_site_aniso_U_23
_atom_site_aniso_U_13
_atom_site_aniso_U_12
C1 0.062(5) 0.062(5) 0.055(8) -0.008(5) -0.008(5) -0.002(7)
C2 0.094(11) 0.052(5) 0.052(5) 0.002(7) -0.030(6) -0.030(6)
C3 0.086(12) 0.046(5) 0.046(5) -0.005(6) 0.007(5) 0.007(5)
Cu1 0.0696(15) 0.0347(7) 0.0347(7) 0.0050(8) 0.000 0.000
O1 0.086(5) 0.073(8) 0.086(5) 0.040(5) -0.032(7) -0.040(5)
O2 0.086(12) 0.068(6) 0.068(6) -0.010(8) 0.000 0.000
O3 0.052(8) 0.052(8) 0.052(8) 0.000(9) 0.000(9) 0.000(9)
O4 0.088(6) 0.049(4) 0.056(4) -0.002(3) 0.003(4) 0.010(4)
P1 0.024(2) 0.024(2) 0.024(2) 0.000 0.000 0.000
W1 0.0584(6) 0.0400(5) 0.0400(5) -0.0085(5) 0.000 0.000
Cu2 0.0584(6) 0.0400(5) 0.0400(5) -0.0085(5) 0.000 0.000

loop_
_atom_type_symbol
_atom_type_description
_atom_type_scat_dispersion_real
_atom_type_scat_dispersion_imag
_atom_type_scat_source
C C 0.0033 0.0016 'International Tables Vol C Tables 4.2.6.8 and 6.1.1.4'
H H 0.0000 0.0000 'International Tables Vol C Tables 4.2.6.8 and 6.1.1.4'
N N 0.0061 0.0033 'International Tables Vol C Tables 4.2.6.8 and 6.1.1.4'
O O 0.0106 0.0060 'International Tables Vol C Tables 4.2.6.8 and 6.1.1.4'
P P 0.1023 0.0942 'International Tables Vol C Tables 4.2.6.8 and 6.1.1.4'
Cu Cu 0.3201 1.2651 'International Tables Vol C Tables 4.2.6.8 and 6.1.1.4'
W W -0.8490 6.8722 'International Tables Vol C Tables 4.2.6.8 and 6.1.1.4'

loop_
_geom_angle_atom_site_label_1
_geom_angle_atom_site_label_2
_geom_angle_atom_site_label_3
_geom_angle
_geom_angle_site_symmetry_1
_geom_angle_site_symmetry_3
C2 C1 C2 123.3(19) 53_455 .
C2 C1 H1 118.4 53_455 .
C2 C1 H1 118.4 . .
C1 C2 C1 116.7(19) 33_545 .
C1 C2 C3 121.5(10) 33_545 .
C1 C2 C3 121.5(10) . .
O4 C3 O4 127.5(14) . 139_545
O4 C3 C2 116.2(7) . .
O4 C3 C2 116.2(7) 139_545 .
N1S C1S H1S1 109.2 . .
N1S C1S H1S2 109.2 . .
H1S1 C1S H1S2 109.5 . .
N1S C1S H1S3 109.3 . .
H1S1 C1S H1S3 109.7 . .
H1S2 C1S H1S3 110.0 . .
N2S C2S C2S 54.739(9) . 98_556
N2S C2S C2S 54.737(6) . 100_655
C2S C2S C2S 90.002(8) 98_556 100_655
N2S C2S C2S 54.737(15) . 99_565
C2S C2S C2S 90.002(1) 98_556 99_565
C2S C2S C2S 90.00(2) 100_655 99_565
O4 Cu1 O4 89.8(5) . 100_655
O4 Cu1 O4 89.3(5) . 114_566
O4 Cu1 O4 169.6(5) 100_655 114_566
O4 Cu1 O4 169.7(5) . 19_666
O4 Cu1 O4 89.3(5) 100_655 19_666
O4 Cu1 O4 89.8(5) 114_566 19_666
O4 Cu1 O5 103.3(3) . .
O4 Cu1 O5 103.3(3) 100_655 .
O4 Cu1 O5 87.0(4) 114_566 .
O4 Cu1 O5 87.0(4) 19_666 .
O4 Cu1 O5 87.0(4) . 114_566
O4 Cu1 O5 87.0(4) 100_655 114_566
O4 Cu1 O5 103.3(3) 114_566 114_566
O4 Cu1 O5 103.3(3) 19_666 114_566
O5 Cu1 O5 23.2(7) . 114_566
O4 Cu1 Cu1 84.8(2) . 121_656
O4 Cu1 Cu1 84.8(2) 100_655 121_656
O4 Cu1 Cu1 84.8(2) 114_566 121_656
O4 Cu1 Cu1 84.8(2) 19_666 121_656
O5 Cu1 Cu1 168.4(4) . 121_656
O5 Cu1 Cu1 168.4(4) 114_566 121_656
C1S N1S C1S 109.467(2) 28_556 51_556
C1S N1S C1S 109.474(4) 28_556 74
C1S N1S C1S 109.474(1) 51_556 74
C1S N1S C1S 109.47(3) 28_556 .
C1S N1S C1S 109.47(3) 51_556 .
C1S N1S C1S 109.467(14) 74 .
C2S N2S C2S 109.47(4) . 4_566
C2S N2S C2S 180(4) . 97_666
C2S N2S C2S 70.533(10) 4_566 97_666
C2S N2S C2S 109.469(10) . 3_656
C2S N2S C2S 109.480(5) 4_566 3_656
C2S N2S C2S 70.53(4) 97_666 3_656
C2S N2S C2S 70.524(12) . 98_556
C2S N2S C2S 70.533(3) 4_566 98_556
C2S N2S C2S 109.480(8) 97_666 98_556
C2S N2S C2S 70.533(5) 3_656 98_556
C2S N2S C2S 70.53(3) . 100_655
C2S N2S C2S 180.00(3) 4_566 100_655
C2S N2S C2S 109.468(1) 97_666 100_655
C2S N2S C2S 70.52(4) 3_656 100_655
C2S N2S C2S 109.468(9) 98_556 100_655
C2S N2S C2S 70.530(9) . 99_565
C2S N2S C2S 70.522(9) 4_566 99_565
C2S N2S C2S 109.47(4) 97_666 99_565
C2S N2S C2S 180.00(3) 3_656 99_565
C2S N2S C2S 109.47(4) 98_556 99_565
C2S N2S C2S 109.475(19) 100_655 99_565
C2S N2S C2S 109.473(2) . 2_665
C2S N2S C2S 109.468(18) 4_566 2_665
C2S N2S C2S 70.522(19) 97_666 2_665
C2S N2S C2S 109.468(6) 3_656 2_665
C2S N2S C2S 180(4) 98_556 2_665
C2S N2S C2S 70.53(2) 100_655 2_665
C2S N2S C2S 70.531(8) 99_565 2_665
W1 O1 W1 139.4(8) 82_546 .
W1 O1 Cu2 6(2) 82_546 82_546
W1 O1 Cu2 145(2) . 82_546
W1 O1 Cu2 145(2) 82_546 .
W1 O1 Cu2 6(2) . .
Cu2 O1 Cu2 150(4) 82_546 .
Cu2 O2 W1 0(3) . .
P1 O3 O3 54.739(2) . 98_556
P1 O3 O3 54.735(1) . 100_655
O3 O3 O3 90.000(2) 98_556 100_655
P1 O3 O3 54.735(2) . 99
O3 O3 O3 90.000(2) 98_556 99
O3 O3 O3 90.004(1) 100_655 99
P1 O3 W1 125.0(3) . 81_545
O3 O3 W1 70.2(3) 98_556 81_545
O3 O3 W1 131.71(10) 100_655 81_545
O3 O3 W1 131.71(10) 99 81_545
P1 O3 W1 125.0(3) . .
O3 O3 W1 131.71(10) 98_556 .
O3 O3 W1 70.2(3) 100_655 .
O3 O3 W1 131.72(10) 99 .
W1 O3 W1 90.4(4) 81_545 .
P1 O3 W1 125.0(3) . 29_545
O3 O3 W1 131.72(10) 98_556 29_545
O3 O3 W1 131.72(10) 100_655 29_545
O3 O3 W1 70.2(3) 99 29_545
W1 O3 W1 90.4(4) 81_545 29_545
W1 O3 W1 90.4(4) . 29_545
C3 O4 Cu1 121.3(8) . .
O5 O5 Cu1 78.4(4) 114_566 .
O3 P1 O3 70.5 . 100_655
O3 P1 O3 70.5 . 99
O3 P1 O3 109.480(1) 100_655 99
O3 P1 O3 109.476(1) . 2_655
O3 P1 O3 70.533(4) 100_655 2_655
O3 P1 O3 70.533(4) 99 2_655
O3 P1 O3 179.998(5) . 97_656
O3 P1 O3 109.468(2) 100_655 97_656
O3 P1 O3 109.468(2) 99 97_656
O3 P1 O3 70.522(5) 2_655 97_656
O3 P1 O3 109.470(4) . 3_656
O3 P1 O3 70.5 100_655 3_656
O3 P1 O3 179.998(5) 99 3_656
O3 P1 O3 109.468(1) 2_655 3_656
O3 P1 O3 70.531(1) 97_656 3_656
O3 P1 O3 70.527(2) . 98_556
O3 P1 O3 109.468(6) 100_655 98_556
O3 P1 O3 109.468(5) 99 98_556
O3 P1 O3 179.998(4) 2_655 98_556
O3 P1 O3 109.475(2) 97_656 98_556
O3 P1 O3 70.531(2) 3_656 98_556
O3 P1 O3 109.470(4) . 4_556
O3 P1 O3 179.998(5) 100_655 4_556
O3 P1 O3 70.5 99 4_556
O3 P1 O3 109.468(2) 2_655 4_556
O3 P1 O3 70.531(2) 97_656 4_556
O3 P1 O3 109.475(1) 3_656 4_556
O3 P1 O3 70.531(1) 98_556 4_556
O2 W1 O1 101.6(4) . .
O2 W1 O1 101.6(4) . 31_655
O1 W1 O1 86.7(6) . 31_655
O2 W1 O1 101.6(4) . 128
O1 W1 O1 156.8(9) . 128
O1 W1 O1 88.7(7) 31_655 128
O2 W1 O1 101.6(4) . 100_655
O1 W1 O1 88.6(7) . 100_655
O1 W1 O1 156.8(9) 31_655 100_655
O1 W1 O1 86.7(6) 128 100_655
O2 W1 O3 160.2(3) . .
O1 W1 O3 92.7(5) . .
O1 W1 O3 92.7(5) 31_655 .
O1 W1 O3 64.8(5) 128 .
O1 W1 O3 64.8(5) 100_655 .
O2 W1 O3 160.2(3) . 100_655
O1 W1 O3 64.8(5) . 100_655
O1 W1 O3 64.8(5) 31_655 100_655
O1 W1 O3 92.7(5) 128 100_655
O1 W1 O3 92.7(5) 100_655 100_655
O3 W1 O3 39.5(6) . 100_655
O2 Cu2 O1 108(2) . 31_655
O2 Cu2 O1 108(2) . 128
O1 Cu2 O1 85.7(15) 31_655 128
O2 Cu2 O1 108(2) . .
O1 Cu2 O1 83.8(15) 31_655 .
O1 Cu2 O1 145(5) 128 .
O2 Cu2 O1 108(2) . 100_655
O1 Cu2 O1 145(5) 31_655 100_655
O1 Cu2 O1 83.8(15) 128 100_655
O1 Cu2 O1 85.7(15) . 100_655

loop_
_geom_bond_atom_site_label_1
_geom_bond_atom_site_label_2
_geom_bond_distance
_geom_bond_site_symmetry_2
C1 C2 1.417(11) 53_455
C1 C2 1.417(11) .
C1 H1 0.9500 .
C2 C1 1.417(11) 33_545
C2 C3 1.46(2) .
C3 O4 1.267(10) .
C3 O4 1.267(10) 139_545
C1S N1S 1.54(8) .
C1S H1S1 0.9815 .
C1S H1S2 0.9777 .
C1S H1S3 0.9762 .
C2S N2S 1.49(11) .
C2S C2S 1.73(12) 98_556
C2S C2S 1.73(12) 100_655
C2S C2S 1.73(12) 99_565
Cu1 O4 1.953(7) .
Cu1 O4 1.953(8) 100_655
Cu1 O4 1.953(8) 114_566
Cu1 O4 1.953(8) 19_666
Cu1 O5 2.22(2) .
Cu1 O5 2.22(2) 114_566
Cu1 Cu1 2.626(4) 121_656
N1S C1S 1.54(8) 28_556
N1S C1S 1.54(8) 51_556
N1S C1S 1.54(8) 74
N2S C2S 1.49(11) 4_566
N2S C2S 1.49(11) 97_666
N2S C2S 1.49(11) 3_656
N2S C2S 1.49(11) 98_556
N2S C2S 1.49(11) 100_655
N2S C2S 1.49(11) 99_565
N2S C2S 1.49(11) 2_665
O1 W1 1.894(5) 82_546
O1 W1 1.894(5) .
O1 Cu2 1.95(2) 82_546
O1 Cu2 1.95(2) .
O2 Cu2 1.44(8) .
O2 W1 1.649(17) .
O3 P1 1.467(16) .
O3 O3 1.693(18) 98_556
O3 O3 1.694(18) 100_655
O3 O3 1.694(18) 99
O3 W1 2.504(9) 81_545
O3 W1 2.504(9) .
O3 W1 2.504(9) 29_545
O5 O5 0.89(4) 114_566
P1 O3 1.467(16) 100_655
P1 O3 1.467(16) 99
P1 O3 1.467(16) 2_655
P1 O3 1.467(16) 97_656
P1 O3 1.467(16) 3_656
P1 O3 1.467(16) 98_556
P1 O3 1.467(16) 4_556
W1 O1 1.894(5) 31_655
W1 O1 1.894(5) 128
W1 O1 1.894(5) 100_655
W1 O3 2.504(9) 100_655
Cu2 O1 1.95(2) 31_655
Cu2 O1 1.95(2) 128
Cu2 O1 1.95(2) 100_655

loop_
_geom_torsion_atom_site_label_1
_geom_torsion_atom_site_label_2
_geom_torsion_atom_site_label_3
_geom_torsion_atom_site_label_4
_geom_torsion
_geom_torsion_site_symmetry_1
_geom_torsion_site_symmetry_4
C2 C1 C2 C1 0(3) 53_455 33_545
C2 C1 C2 C3 173.5(11) 53_455 .
C1 C2 C3 O4 177.0(13) 33_545 .
C1 C2 C3 O4 4(2) . .
C1 C2 C3 O4 -4(2) 33_545 139_545
C1 C2 C3 O4 -177.0(13) . 139_545
O4 C3 O4 Cu1 5(2) 139_545 .
C2 C3 O4 Cu1 -175.1(9) . .
O4 Cu1 O4 C3 -87.3(11) 100_655 .
O4 Cu1 O4 C3 82.4(11) 114_566 .
O4 Cu1 O4 C3 -2.4(10) 19_666 .
O5 Cu1 O4 C3 169.2(11) . .
O5 Cu1 O4 C3 -174.2(11) 114_566 .
Cu1 Cu1 O4 C3 -2.4(10) 121_656 .
O4 Cu1 O5 O5 46.5(3) . 114_566
O4 Cu1 O5 O5 -46.5(3) 100_655 114_566
O4 Cu1 O5 O5 135.0(2) 114_566 114_566
O4 Cu1 O5 O5 -135.0(2) 19_666 114_566
Cu1 Cu1 O5 O5 180.000(6) 121_656 114_566
O3 O3 P1 O3 -119.996(2) 98_556 100_655
O3 O3 P1 O3 120.008(2) 99 100_655
W1 O3 P1 O3 -119.996(1) 81_545 100_655
W1 O3 P1 O3 0.004(2) . 100_655
W1 O3 P1 O3 120.003(3) 29_545 100_655
O3 O3 P1 O3 119.996(2) 98_556 99
O3 O3 P1 O3 -120.008(2) 100_655 99
W1 O3 P1 O3 119.996(2) 81_545 99
W1 O3 P1 O3 -120.004(2) . 99
W1 O3 P1 O3 0.0 29_545 99
O3 O3 P1 O3 180.0 98_556 2_655
O3 O3 P1 O3 -60.0 100_655 2_655
O3 O3 P1 O3 60.0 99 2_655
W1 O3 P1 O3 180.0 81_545 2_655
W1 O3 P1 O3 -60.0 . 2_655
W1 O3 P1 O3 60.0 29_545 2_655
O3 O3 P1 O3 -60.0 98_556 3_656
O3 O3 P1 O3 60.0 100_655 3_656
O3 O3 P1 O3 180.002(2) 99 3_656
W1 O3 P1 O3 -60.0 81_545 3_656
W1 O3 P1 O3 59.998(1) . 3_656
W1 O3 P1 O3 179.997(1) 29_545 3_656
O3 O3 P1 O3 120.0 100_655 98_556
O3 O3 P1 O3 -120.0 99 98_556
W1 O3 P1 O3 0.0 81_545 98_556
W1 O3 P1 O3 120.0 . 98_556
W1 O3 P1 O3 -120.001(1) 29_545 98_556
O3 O3 P1 O3 60.0 98_556 4_556
O3 O3 P1 O3 180.0 100_655 4_556
O3 O3 P1 O3 -60.0 99 4_556
W1 O3 P1 O3 60.0 81_545 4_556
W1 O3 P1 O3 180.002(1) . 4_556
W1 O3 P1 O3 -60.0 29_545 4_556
W1 O1 W1 O2 -156.4(10) 82_546 .
Cu2 O1 W1 O2 -152(2) 82_546 .
Cu2 O1 W1 O2 0.00(6) . .
W1 O1 W1 O1 -55.2(14) 82_546 31_655
Cu2 O1 W1 O1 -51(2) 82_546 31_655
Cu2 O1 W1 O1 101.2(5) . 31_655
W1 O1 W1 O1 23.6(10) 82_546 128
Cu2 O1 W1 O1 28(2) 82_546 128
Cu2 O1 W1 O1 -179.99(6) . 128
W1 O1 W1 O1 102.0(9) 82_546 100_655
Cu2 O1 W1 O1 106(2) 82_546 100_655
Cu2 O1 W1 O1 -101.6(4) . 100_655
W1 O1 W1 O3 37.4(11) 82_546 .
Cu2 O1 W1 O3 42(2) 82_546 .
Cu2 O1 W1 O3 -166.3(2) . .
W1 O1 W1 O3 8.4(9) 82_546 100_655
Cu2 O1 W1 O3 13(2) 82_546 100_655
Cu2 O1 W1 O3 164.8(3) . 100_655
P1 O3 W1 O2 180.000(4) . .
O3 O3 W1 O2 -108.7(2) 98_556 .
O3 O3 W1 O2 180.004(4) 100_655 .
O3 O3 W1 O2 108.7(2) 99 .
W1 O3 W1 O2 -45.2(2) 81_545 .
W1 O3 W1 O2 45.2(2) 29_545 .
P1 O3 W1 O1 -43.4(3) . .
O3 O3 W1 O1 27.9(4) 98_556 .
O3 O3 W1 O1 -43.4(3) 100_655 .
O3 O3 W1 O1 -114.7(4) 99 .
W1 O3 W1 O1 91.4(4) 81_545 .
W1 O3 W1 O1 -178.2(4) 29_545 .
P1 O3 W1 O1 43.4(3) . 31_655
O3 O3 W1 O1 114.7(4) 98_556 31_655
O3 O3 W1 O1 43.4(3) 100_655 31_655
O3 O3 W1 O1 -27.9(4) 99 31_655
W1 O3 W1 O1 178.2(4) 81_545 31_655
W1 O3 W1 O1 -91.4(4) 29_545 31_655
P1 O3 W1 O1 130.7(4) . 128
O3 O3 W1 O1 -158.0(5) 98_556 128
O3 O3 W1 O1 130.7(4) 100_655 128
O3 O3 W1 O1 59.3(4) 99 128
W1 O3 W1 O1 -94.6(5) 81_545 128
W1 O3 W1 O1 -4.1(4) 29_545 128
P1 O3 W1 O1 -130.6(4) . 100_655
O3 O3 W1 O1 -59.3(4) 98_556 100_655
O3 O3 W1 O1 -130.6(4) 100_655 100_655
O3 O3 W1 O1 158.0(5) 99 100_655
W1 O3 W1 O1 4.1(4) 81_545 100_655
W1 O3 W1 O1 94.6(5) 29_545 100_655
P1 O3 W1 O3 -0.003(1) . 100_655
O3 O3 W1 O3 71.3(3) 98_556 100_655
O3 O3 W1 O3 -71.3(3) 99 100_655
W1 O3 W1 O3 134.8(2) 81_545 100_655
W1 O3 W1 O3 -134.8(2) 29_545 100_655
W1 O1 Cu2 O2 180.0(3) . .
Cu2 O1 Cu2 O2 -147(5) 82_546 .
W1 O1 Cu2 O1 -46(4) 82_546 31_655
W1 O1 Cu2 O1 -73(2) . 31_655
Cu2 O1 Cu2 O1 -41(7) 82_546 31_655
W1 O1 Cu2 O1 0.00(3) . 128
Cu2 O1 Cu2 O1 33(5) 82_546 128
W1 O1 Cu2 O1 99.8(12) 82_546 100_655
W1 O1 Cu2 O1 73(2) . 100_655
Cu2 O1 Cu2 O1 105(3) 82_546 100_655

loop_
_platon_squeeze_void_nr
_platon_squeeze_void_average_x
_platon_squeeze_void_average_y
_platon_squeeze_void_average_z
_platon_squeeze_void_volume
_platon_squeeze_void_count_electrons
1 0.500 0.000 0.000 879.1 68.6
2 0.000 0.000 0.500 879.2 68.6
3 0.000 0.500 0.000 879.1 68.6
4 0.500 0.500 0.500 879.1 68.6
